data_4002507
loop_
_publ_author_name
'Kim, S.-J.'
'Martinez-Lope, M.J.'
'Alonso, J.A.'
'Fernandez-Diaz, M.T.'
'Presniakov, I.'
'Demazeau, G.'

_publ_section_title
;
 Evidence of Ni(III) disproportionation in the Tl Ni O3 perovskite lattice
 through neutron powder diffraction and Mossbauer spectroscopy
;
_journal_name_full 'Chemistry of Materials (1,1989-)'
_journal_page_first 4926
_journal_page_last 4932
_journal_volume 14
_journal_year 2002
_chemical_formula_sum 'Ni O3 Tl'
_chemical_name_systematic 'Tl Ni O3'
_space_group_IT_number 14
_symmetry_space_group_name_Hall '-P 2yn'
_symmetry_space_group_name_H-M 'P 1 21/n 1'
_cell_angle_alpha 90
_cell_angle_beta 90.002
_cell_angle_gamma 90
_cell_formula_units_Z 4
_cell_length_a 5.2545
_cell_length_b 5.3674
_cell_length_c 7.5607
_cell_volume 213.234
_citation_journal_id_ASTM CMATEX
_cod_data_source_file Kim_CMATEX_2002_1129.cif
_cod_data_source_block Ni1O3Tl1
_cod_original_cell_volume 213.2345
_cod_original_sg_symbol_Hall '-P 2ybc (x-z,y,z)'
_cod_original_formula_sum 'Ni1 O3 Tl1'
_cod_database_code 4002507

loop_
_symmetry_equiv_pos_as_xyz
x,y,z
-x+1/2,y+1/2,-z+1/2
-x,-y,-z
x-1/2,-y-1/2,z-1/2

loop_
_atom_site_label
_atom_site_type_symbol
_atom_site_fract_x
_atom_site_fract_y
_atom_site_fract_z
_atom_site_occupancy
_atom_site_U_iso_or_equiv
Ni1 Ni+3 0.5 0 0 1 0.0
O1 O-2 0.1061 0.4527 0.2406 1 0.0
O2 O-2 0.691 0.3088 0.052 1 0.0
Ni2 Ni+3 0.5 0 0.5 1 0.0
O3 O-2 0.206 0.2154 0.9396 1 0.0
Tl1 Tl+3 0.9865 0.04902 0.2497 1 0.0
